data_4085627
loop_
_publ_author_name
'Arivazhagan, C.'
'Borthakur, Rosmita'
'Ghosh, Sundargopal'

_publ_section_title
;
 Ferrocene and Triazole-Appended Rhodamine Based Multisignaling Sensors
 for Hg2+and Their Application in Live Cell Imaging
;
_journal_issue 7
_journal_name_full Organometallics
_journal_page_first 1147
_journal_paper_doi 10.1021/om500948c
_journal_volume 34
_journal_year 2015
_chemical_formula_sum 'C21 H19 Fe N3 O2'
_chemical_formula_weight 401.24
_chemical_name_systematic
;
 ?
;
_space_group_crystal_system monoclinic
_space_group_IT_number 15
_space_group_name_Hall '-C 2yc'
_space_group_name_H-M_alt 'C 1 2/c 1'
_symmetry_space_group_name_Hall '-C 2yc'
_symmetry_space_group_name_H-M 'C 1 2/c 1'
_atom_sites_solution_hydrogens mixed
_audit_creation_method SHELXL-2012
_cell_angle_alpha 90
_cell_angle_beta 97.375(4)
_cell_angle_gamma 90
_cell_formula_units_Z 8
_cell_length_a 13.6719(4)
_cell_length_b 7.7217(2)
_cell_length_c 34.574(2)
_cell_measurement_reflns_used 4146
_cell_measurement_temperature 293(2)
_cell_measurement_theta_max 25.24
_cell_measurement_theta_min 3.01
_cell_volume 3619.8(3)
_computing_cell_refinement 'CrysAlis RED, Oxford Diffraction Ltd.,'
_computing_data_collection 'CrysAlis CCD, Oxford Diffraction Ltd.,'
_computing_data_reduction 'CrysAlis RED, Oxford Diffraction Ltd.,'
_computing_molecular_graphics Ortep3
_computing_publication_material Shelx97
_computing_structure_refinement 'SHELXL-97 (Sheldrick, 1997)'
_computing_structure_solution 'SHELXS-97 (Sheldrick, 1997)'
_diffrn_ambient_temperature 293(2)
_diffrn_measured_fraction_theta_full 0.999
_diffrn_measured_fraction_theta_max 0.999
_diffrn_measurement_device_type 'OXFORD Diffraction SUPER NOVA CCD Diffractometer'
_diffrn_measurement_method '\w-\q scan'
_diffrn_radiation_type MoK\a
_diffrn_radiation_wavelength 0.71073
_diffrn_reflns_av_R_equivalents 0.0379
_diffrn_reflns_av_unetI/netI 0.0261
_diffrn_reflns_Laue_measured_fraction_full 0.999
_diffrn_reflns_Laue_measured_fraction_max 0.999
_diffrn_reflns_limit_h_max 17
_diffrn_reflns_limit_h_min -17
_diffrn_reflns_limit_k_max 8
_diffrn_reflns_limit_k_min -10
_diffrn_reflns_limit_l_max 44
_diffrn_reflns_limit_l_min -38
_diffrn_reflns_number 17031
_diffrn_reflns_point_group_measured_fraction_full 0.999
_diffrn_reflns_point_group_measured_fraction_max 0.999
_diffrn_reflns_theta_full 25.242
_diffrn_reflns_theta_max 27.498
_diffrn_reflns_theta_min 3.005
_exptl_absorpt_coefficient_mu 0.855
_exptl_absorpt_correction_T_max 8555
_exptl_absorpt_correction_T_min 7916
_exptl_absorpt_correction_type multi-scan
_exptl_absorpt_process_details
;
CrysAlis RED, Oxford Diffraction Ltd.,
Version 1.171.31.7 )
SCALE3 ABSPACK scaling algorithm.
;
_exptl_crystal_colour red
_exptl_crystal_density_diffrn 1.473
_exptl_crystal_description block
_exptl_crystal_F_000 1664
_exptl_crystal_size_max 0.300
_exptl_crystal_size_mid 0.250
_exptl_crystal_size_min 0.200
_refine_diff_density_max 0.286
_refine_diff_density_min -0.470
_refine_diff_density_rms 0.062
_refine_ls_extinction_method none
_refine_ls_goodness_of_fit_ref 1.126
_refine_ls_hydrogen_treatment mixed
_refine_ls_matrix_type full
_refine_ls_number_parameters 300
_refine_ls_number_reflns 4146
_refine_ls_number_restraints 0
_refine_ls_restrained_S_all 1.126
_refine_ls_R_factor_all 0.0497
_refine_ls_R_factor_gt 0.0456
_refine_ls_shift/su_max 0.001
_refine_ls_shift/su_mean 0.000
_refine_ls_structure_factor_coef Fsqd
_refine_ls_weighting_details
;
 w=1/[\s^2^(Fo^2^)+(0.0396P)^2^+6.4897P]
 where P=(Fo^2^+2Fc^2^)/3
;
_refine_ls_weighting_scheme calc
_refine_ls_wR_factor_gt 0.1106
_refine_ls_wR_factor_ref 0.1132
_reflns_Friedel_coverage 0.000
_reflns_number_gt 3789
_reflns_number_total 4146
_reflns_threshold_expression 'I > 2\s(I)'
_cod_data_source_file om500948c_si_002.cif
_cod_data_source_block shelxl
_cod_depositor_comments 'Adding full bibliography for 4085627.cif.'
_cod_database_code 4085627
_shelx_space_group_comment
;
The symmetry employed for this shelxl refinement is uniquely defined
by the following loop, which should always be used as a source of
symmetry information in preference to the above space-group names.
They are only intended as comments.
;
_shelx_estimated_absorpt_t_min 0.784
_shelx_estimated_absorpt_t_max 0.848
_shelxl_version_number 2012-9

loop_
_space_group_symop_operation_xyz
'x, y, z'
'-x, y, -z+1/2'
'x+1/2, y+1/2, z'
'-x+1/2, y+1/2, -z+1/2'
'-x, -y, -z'
'x, -y, z-1/2'
'-x+1/2, -y+1/2, -z'
'x+1/2, -y+1/2, z-1/2'

loop_
_atom_site_label
_atom_site_type_symbol
_atom_site_fract_x
_atom_site_fract_y
_atom_site_fract_z
_atom_site_U_iso_or_equiv
_atom_site_adp_type
_atom_site_occupancy
_atom_site_site_symmetry_order
_atom_site_calc_flag
_atom_site_refinement_flags_posn
_atom_site_refinement_flags_adp
C1 C 0.2514(3) -0.1723(5) 0.18220(11) 0.0763(12) Uani 1 1 d . .
H1 H 0.2218 -0.2064 0.1577 0.092 Uiso 1 1 calc R U
C2 C 0.2130(3) -0.0534(5) 0.20659(13) 0.0735(11) Uani 1 1 d . .
H2 H 0.1537 0.0060 0.2011 0.088 Uiso 1 1 calc R U
C5 C 0.3424(3) -0.2318(4) 0.20109(10) 0.0661(10) Uani 1 1 d . .
H5 H 0.3840 -0.3112 0.1913 0.079 Uiso 1 1 calc R U
C6 C 0.3533(2) 0.1590(4) 0.14265(8) 0.0471(6) Uani 1 1 d . .
C7 C 0.3303(2) 0.2762(4) 0.17127(9) 0.0513(7) Uani 1 1 d . .
C8 C 0.4067(2) 0.2714(3) 0.20248(8) 0.0461(6) Uani 1 1 d . .
C9 C 0.47818(19) 0.1523(3) 0.19332(7) 0.0382(5) Uani 1 1 d . .
C10 C 0.44567(19) 0.0792(3) 0.15619(7) 0.0369(5) Uani 1 1 d . .
C11 C 0.4955(3) -0.0591(4) 0.13599(9) 0.0559(8) Uani 1 1 d . .
C12 C 0.5152(2) 0.0735(3) 0.07017(8) 0.0410(5) Uani 1 1 d . .
C13 C 0.59642(17) 0.1117(3) 0.05326(7) 0.0363(5) Uani 1 1 d . .
C14 C 0.60847(18) 0.1881(4) 0.01474(8) 0.0397(5) Uani 1 1 d . .
C15 C 0.50789(17) 0.3338(3) -0.03673(7) 0.0351(5) Uani 1 1 d . .
C16 C 0.41306(17) 0.3842(3) -0.05308(7) 0.0361(5) Uani 1 1 d . .
C17 C 0.4022(2) 0.4760(3) -0.08811(8) 0.0442(6) Uani 1 1 d . .
C18 C 0.4825(2) 0.5165(4) -0.10670(9) 0.0484(6) Uani 1 1 d . .
C19 C 0.5755(2) 0.4676(4) -0.08992(9) 0.0459(6) Uani 1 1 d . .
C20 C 0.58858(19) 0.3756(4) -0.05538(8) 0.0427(6) Uani 1 1 d . .
C21 C 0.32632(19) 0.3432(4) -0.03368(9) 0.0457(6) Uani 1 1 d . .
N1 N 0.54981(17) 0.0082(3) 0.10528(6) 0.0436(5) Uani 1 1 d . .
N2 N 0.6477(2) 0.0049(4) 0.11018(8) 0.0621(7) Uani 1 1 d . .
N3 N 0.67642(17) 0.0684(4) 0.07826(8) 0.0592(7) Uani 1 1 d . .
O1 O 0.51379(12) 0.2459(2) -0.00231(5) 0.0424(4) Uani 1 1 d . .
O2 O 0.24429(14) 0.3997(3) -0.04419(7) 0.0614(6) Uani 1 1 d . .
C3 C 0.2798(3) -0.0390(4) 0.24078(10) 0.0597(8) Uani 1 1 d . .
H3 H 0.2723 0.0321 0.2619 0.072 Uiso 1 1 calc R U
C4 C 0.3590(2) -0.1486(4) 0.23780(8) 0.0519(7) Uani 1 1 d . .
H4 H 0.4133 -0.1645 0.2566 0.062 Uiso 1 1 calc R U
Fe1 Fe 0.34661(3) 0.02922(5) 0.19358(2) 0.03722(12) Uani 1 1 d . .
H6 H 0.318(2) 0.135(4) 0.1213(10) 0.062(10) Uiso 1 1 d . .
H7 H 0.273(2) 0.343(4) 0.1698(10) 0.060(9) Uiso 1 1 d . .
H8 H 0.406(2) 0.333(4) 0.2254(9) 0.055(9) Uiso 1 1 d . .
H9 H 0.539(2) 0.126(4) 0.2086(10) 0.060(9) Uiso 1 1 d . .
H11A H 0.450(2) -0.141(5) 0.1256(10) 0.061(10) Uiso 1 1 d . .
H11B H 0.544(3) -0.126(6) 0.1551(13) 0.101(14) Uiso 1 1 d . .
H12 H 0.451(2) 0.090(4) 0.0622(9) 0.052(8) Uiso 1 1 d . .
H14A H 0.634(2) 0.104(4) -0.0032(9) 0.054(8) Uiso 1 1 d . .
H14B H 0.654(2) 0.286(4) 0.0170(8) 0.045(8) Uiso 1 1 d . .
H17 H 0.336(2) 0.515(4) -0.0985(9) 0.049(8) Uiso 1 1 d . .
H18 H 0.474(2) 0.579(4) -0.1303(10) 0.063(10) Uiso 1 1 d . .
H19 H 0.629(2) 0.495(4) -0.1020(9) 0.043(8) Uiso 1 1 d . .
H20 H 0.648(2) 0.344(4) -0.0442(9) 0.059(9) Uiso 1 1 d . .
H21 H 0.336(2) 0.270(4) -0.0086(9) 0.055(9) Uiso 1 1 d . .

loop_
_atom_site_aniso_label
_atom_site_aniso_U_11
_atom_site_aniso_U_22
_atom_site_aniso_U_33
_atom_site_aniso_U_23
_atom_site_aniso_U_13
_atom_site_aniso_U_12
C1 0.097(3) 0.075(2) 0.0520(19) 0.0102(17) -0.0067(19) -0.050(2)
C2 0.0486(18) 0.082(3) 0.091(3) 0.028(2) 0.0120(18) -0.0151(17)
C5 0.105(3) 0.0375(15) 0.063(2) 0.0043(13) 0.035(2) -0.0129(16)
C6 0.0485(15) 0.0557(16) 0.0345(14) 0.0145(11) -0.0047(11) -0.0126(12)
C7 0.0532(16) 0.0426(15) 0.0603(19) 0.0153(13) 0.0160(13) 0.0094(12)
C8 0.0645(17) 0.0327(13) 0.0429(15) -0.0025(10) 0.0144(13) -0.0028(11)
C9 0.0443(13) 0.0364(12) 0.0330(12) 0.0040(9) 0.0012(10) -0.0045(10)
C10 0.0489(13) 0.0331(11) 0.0297(11) 0.0034(9) 0.0091(10) -0.0065(10)
C11 0.090(2) 0.0370(15) 0.0448(16) -0.0012(12) 0.0260(16) -0.0017(15)
C12 0.0419(13) 0.0435(14) 0.0377(13) -0.0043(10) 0.0062(10) 0.0026(11)
C13 0.0370(12) 0.0379(12) 0.0339(12) -0.0046(9) 0.0040(9) 0.0029(9)
C14 0.0334(12) 0.0496(14) 0.0367(13) 0.0006(11) 0.0067(9) 0.0044(11)
C15 0.0372(12) 0.0351(12) 0.0334(12) -0.0015(9) 0.0059(9) -0.0013(9)
C16 0.0354(12) 0.0334(12) 0.0397(13) -0.0021(9) 0.0059(9) -0.0039(9)
C17 0.0423(14) 0.0407(13) 0.0482(15) 0.0047(11) 0.0008(11) -0.0019(11)
C18 0.0544(16) 0.0445(15) 0.0463(16) 0.0098(12) 0.0060(12) -0.0051(12)
C19 0.0445(14) 0.0470(15) 0.0486(15) 0.0036(11) 0.0157(12) -0.0083(11)
C20 0.0352(12) 0.0482(15) 0.0456(14) 0.0023(11) 0.0084(10) -0.0011(11)
C21 0.0375(13) 0.0537(16) 0.0463(15) 0.0044(12) 0.0067(11) -0.0027(11)
N1 0.0573(13) 0.0409(11) 0.0344(11) -0.0029(8) 0.0123(9) 0.0052(10)
N2 0.0561(15) 0.085(2) 0.0438(14) 0.0096(13) 0.0010(11) 0.0131(13)
N3 0.0410(12) 0.089(2) 0.0465(14) 0.0110(13) 0.0022(10) 0.0087(12)
O1 0.0312(8) 0.0601(11) 0.0368(9) 0.0084(8) 0.0082(7) 0.0018(7)
O2 0.0366(10) 0.0865(16) 0.0620(14) 0.0126(12) 0.0097(9) 0.0056(10)
C3 0.069(2) 0.0630(19) 0.0522(18) 0.0060(14) 0.0277(15) -0.0117(16)
C4 0.0636(18) 0.0503(16) 0.0422(15) 0.0174(12) 0.0078(13) -0.0101(13)
Fe1 0.0438(2) 0.0367(2) 0.03148(19) 0.00418(13) 0.00608(14) -0.00533(14)

loop_
_atom_type_symbol
_atom_type_description
_atom_type_scat_dispersion_real
_atom_type_scat_dispersion_imag
_atom_type_scat_source
C C 0.0033 0.0016 'International Tables Vol C Tables 4.2.6.8 and 6.1.1.4'
H H 0.0000 0.0000 'International Tables Vol C Tables 4.2.6.8 and 6.1.1.4'
N N 0.0061 0.0033 'International Tables Vol C Tables 4.2.6.8 and 6.1.1.4'
O O 0.0106 0.0060 'International Tables Vol C Tables 4.2.6.8 and 6.1.1.4'
Fe Fe 0.3463 0.8444 'International Tables Vol C Tables 4.2.6.8 and 6.1.1.4'

loop_
_geom_angle_atom_site_label_1
_geom_angle_atom_site_label_2
_geom_angle_atom_site_label_3
_geom_angle
C2 C1 C5 108.3(3)
C2 C1 Fe1 70.13(19)
C5 C1 Fe1 69.75(18)
C2 C1 H1 125.9
C5 C1 H1 125.9
Fe1 C1 H1 125.8
C1 C2 C3 107.9(3)
C1 C2 Fe1 69.9(2)
C3 C2 Fe1 69.90(18)
C1 C2 H2 126.0
C3 C2 H2 126.0
Fe1 C2 H2 125.8
C1 C5 C4 107.4(3)
C1 C5 Fe1 69.82(19)
C4 C5 Fe1 70.16(17)
C1 C5 H5 126.3
C4 C5 H5 126.3
Fe1 C5 H5 125.3
C7 C6 C10 108.4(2)
C7 C6 Fe1 70.70(16)
C10 C6 Fe1 68.93(14)
C7 C6 H6 127(2)
C10 C6 H6 125(2)
Fe1 C6 H6 124(2)
C8 C7 C6 108.2(3)
C8 C7 Fe1 69.70(15)
C6 C7 Fe1 69.16(16)
C8 C7 H7 126(2)
C6 C7 H7 125(2)
Fe1 C7 H7 126(2)
C7 C8 C9 108.3(2)
C7 C8 Fe1 70.38(16)
C9 C8 Fe1 69.31(15)
C7 C8 H8 123(2)
C9 C8 H8 128(2)
Fe1 C8 H8 123(2)
C8 C9 C10 108.5(2)
C8 C9 Fe1 70.39(16)
C10 C9 Fe1 69.16(14)
C8 C9 H9 127(2)
C10 C9 H9 125(2)
Fe1 C9 H9 127(2)
C9 C10 C6 106.6(2)
C9 C10 C11 126.9(3)
C6 C10 C11 126.5(3)
C9 C10 Fe1 69.90(14)
C6 C10 Fe1 69.89(15)
C11 C10 Fe1 123.15(18)
N1 C11 C10 113.0(2)
N1 C11 H11A 110(2)
C10 C11 H11A 110(2)
N1 C11 H11B 108(3)
C10 C11 H11B 111(3)
H11A C11 H11B 105(3)
N1 C12 C13 105.0(2)
N1 C12 H12 123(2)
C13 C12 H12 132(2)
N3 C13 C12 108.2(2)
N3 C13 C14 120.0(2)
C12 C13 C14 131.8(2)
O1 C14 C13 107.2(2)
O1 C14 H14A 108.6(17)
C13 C14 H14A 112.8(18)
O1 C14 H14B 109.4(16)
C13 C14 H14B 112.3(17)
H14A C14 H14B 106(2)
O1 C15 C20 124.1(2)
O1 C15 C16 116.0(2)
C20 C15 C16 119.9(2)
C17 C16 C15 118.8(2)
C17 C16 C21 120.3(2)
C15 C16 C21 121.0(2)
C18 C17 C16 121.2(3)
C18 C17 H17 121.0(18)
C16 C17 H17 117.7(18)
C17 C18 C19 119.2(3)
C17 C18 H18 120(2)
C19 C18 H18 120(2)
C18 C19 C20 120.9(3)
C18 C19 H19 119.3(18)
C20 C19 H19 119.8(18)
C19 C20 C15 120.0(2)
C19 C20 H20 122(2)
C15 C20 H20 118(2)
O2 C21 C16 123.6(3)
O2 C21 H21 117.6(17)
C16 C21 H21 118.6(17)
N2 N1 C12 110.8(2)
N2 N1 C11 119.8(3)
C12 N1 C11 129.4(3)
N3 N2 N1 106.9(2)
N2 N3 C13 109.0(2)
C15 O1 C14 117.80(18)
C4 C3 C2 108.6(3)
C4 C3 Fe1 70.40(16)
C2 C3 Fe1 69.86(19)
C4 C3 H3 125.7
C2 C3 H3 125.7
Fe1 C3 H3 125.6
C3 C4 C5 107.9(3)
C3 C4 Fe1 69.86(17)
C5 C4 Fe1 69.26(16)
C3 C4 H4 126.1
C5 C4 H4 126.1
Fe1 C4 H4 126.4
C10 Fe1 C5 107.62(12)
C10 Fe1 C1 119.08(14)
C5 Fe1 C1 40.44(15)
C10 Fe1 C9 40.94(10)
C5 Fe1 C9 120.20(14)
C1 Fe1 C9 154.19(16)
C10 Fe1 C2 153.09(15)
C5 Fe1 C2 67.71(16)
C1 Fe1 C2 40.02(17)
C9 Fe1 C2 164.65(15)
C10 Fe1 C3 164.75(12)
C5 Fe1 C3 67.59(14)
C1 Fe1 C3 67.42(15)
C9 Fe1 C3 127.66(12)
C2 Fe1 C3 40.23(15)
C10 Fe1 C6 41.18(11)
C5 Fe1 C6 127.07(13)
C1 Fe1 C6 107.91(13)
C9 Fe1 C6 68.22(10)
C2 Fe1 C6 119.02(14)
C3 Fe1 C6 153.22(14)
C10 Fe1 C4 127.37(12)
C5 Fe1 C4 40.58(13)
C1 Fe1 C4 67.71(13)
C9 Fe1 C4 109.17(11)
C2 Fe1 C4 67.39(14)
C3 Fe1 C4 39.73(13)
C6 Fe1 C4 165.27(13)
C10 Fe1 C8 68.54(10)
C5 Fe1 C8 154.47(15)
C1 Fe1 C8 163.92(16)
C9 Fe1 C8 40.30(11)
C2 Fe1 C8 127.26(16)
C3 Fe1 C8 109.12(13)
C6 Fe1 C8 67.64(12)
C4 Fe1 C8 120.47(12)
C10 Fe1 C7 68.51(11)
C5 Fe1 C7 164.24(14)
C1 Fe1 C7 126.88(15)
C9 Fe1 C7 67.61(11)
C2 Fe1 C7 108.38(14)
C3 Fe1 C7 120.07(13)
C6 Fe1 C7 40.13(12)
C4 Fe1 C7 153.69(13)
C8 Fe1 C7 39.92(12)

loop_
_geom_bond_atom_site_label_1
_geom_bond_atom_site_label_2
_geom_bond_distance
C1 C2 1.394(6)
C1 C5 1.406(5)
C1 Fe1 2.035(3)
C1 H1 0.9300
C2 C3 1.402(5)
C2 Fe1 2.038(3)
C2 H2 0.9300
C5 C4 1.415(4)
C5 Fe1 2.034(3)
C5 H5 0.9300
C6 C7 1.406(4)
C6 C10 1.429(4)
C6 Fe1 2.038(3)
C6 H6 0.85(3)
C7 C8 1.403(4)
C7 Fe1 2.059(3)
C7 H7 0.93(3)
C8 C9 1.407(4)
C8 Fe1 2.050(3)
C8 H8 0.93(3)
C9 C10 1.420(3)
C9 Fe1 2.036(3)
C9 H9 0.95(3)
C10 C11 1.488(4)
C10 Fe1 2.026(2)
C11 N1 1.467(4)
C11 H11A 0.93(3)
C11 H11B 1.01(4)
C12 N1 1.343(3)
C12 C13 1.352(4)
C12 H12 0.89(3)
C13 N3 1.346(3)
C13 C14 1.485(3)
C14 O1 1.423(3)
C14 H14A 0.99(3)
C14 H14B 0.98(3)
C15 O1 1.363(3)
C15 C20 1.385(3)
C15 C16 1.401(3)
C16 C17 1.395(4)
C16 C21 1.470(3)
C17 C18 1.377(4)
C17 H17 0.97(3)
C18 C19 1.382(4)
C18 H18 0.94(3)
C19 C20 1.381(4)
C19 H19 0.91(3)
C20 H20 0.89(3)
C21 O2 1.215(3)
C21 H21 1.03(3)
N1 N2 1.327(3)
N2 N3 1.313(4)
C3 C4 1.388(5)
C3 Fe1 2.039(3)
C3 H3 0.9300
C4 Fe1 2.046(3)
C4 H4 0.9300

loop_
_geom_torsion_atom_site_label_1
_geom_torsion_atom_site_label_2
_geom_torsion_atom_site_label_3
_geom_torsion_atom_site_label_4
_geom_torsion
C5 C1 C2 C3 -0.2(4)
Fe1 C1 C2 C3 -59.8(2)
C5 C1 C2 Fe1 59.5(2)
C2 C1 C5 C4 0.6(4)
Fe1 C1 C5 C4 60.4(2)
C2 C1 C5 Fe1 -59.8(2)
C10 C6 C7 C8 0.1(3)
Fe1 C6 C7 C8 58.92(19)
C10 C6 C7 Fe1 -58.84(18)
C6 C7 C8 C9 0.5(3)
Fe1 C7 C8 C9 59.12(18)
C6 C7 C8 Fe1 -58.59(19)
C7 C8 C9 C10 -0.9(3)
Fe1 C8 C9 C10 58.84(17)
C7 C8 C9 Fe1 -59.79(19)
C8 C9 C10 C6 1.0(3)
Fe1 C9 C10 C6 60.58(17)
C8 C9 C10 C11 -176.6(3)
Fe1 C9 C10 C11 -117.0(3)
C8 C9 C10 Fe1 -59.60(18)
C7 C6 C10 C9 -0.7(3)
Fe1 C6 C10 C9 -60.59(16)
C7 C6 C10 C11 176.9(3)
Fe1 C6 C10 C11 117.0(3)
C7 C6 C10 Fe1 59.94(19)
C9 C10 C11 N1 -101.8(3)
C6 C10 C11 N1 81.1(4)
Fe1 C10 C11 N1 169.5(2)
N1 C12 C13 N3 0.2(3)
N1 C12 C13 C14 -179.5(3)
N3 C13 C14 O1 -170.7(2)
C12 C13 C14 O1 9.0(4)
O1 C15 C16 C17 179.4(2)
C20 C15 C16 C17 0.1(4)
O1 C15 C16 C21 0.0(3)
C20 C15 C16 C21 -179.3(2)
C15 C16 C17 C18 0.3(4)
C21 C16 C17 C18 179.7(3)
C16 C17 C18 C19 -1.1(4)
C17 C18 C19 C20 1.5(4)
C18 C19 C20 C15 -1.1(4)
O1 C15 C20 C19 -178.9(2)
C16 C15 C20 C19 0.3(4)
C17 C16 C21 O2 -7.8(4)
C15 C16 C21 O2 171.6(3)
C13 C12 N1 N2 -0.2(3)
C13 C12 N1 C11 -178.4(2)
C10 C11 N1 N2 110.1(3)
C10 C11 N1 C12 -71.8(4)
C12 N1 N2 N3 0.1(3)
C11 N1 N2 N3 178.5(3)
N1 N2 N3 C13 0.0(4)
C12 C13 N3 N2 -0.2(3)
C14 C13 N3 N2 179.6(3)
C20 C15 O1 C14 -2.4(4)
C16 C15 O1 C14 178.3(2)
C13 C14 O1 C15 174.9(2)
C1 C2 C3 C4 -0.2(4)
Fe1 C2 C3 C4 -60.0(2)
C1 C2 C3 Fe1 59.8(2)
C2 C3 C4 C5 0.6(3)
Fe1 C3 C4 C5 -59.0(2)
C2 C3 C4 Fe1 59.7(2)
C1 C5 C4 C3 -0.8(3)
Fe1 C5 C4 C3 59.4(2)
C1 C5 C4 Fe1 -60.2(2)
